data_2234481
loop_
_publ_author_name
'Guo, Qing-Zhong'
'Du, Yi'

_publ_section_title
;
 5,7,13,15-Tetraoxo-2,2,10,10-tetrakis(trifluoromethyl)-4,8,12,16-tetraoxa-1(1,4),3(1,4),6(1,2),9(1,4),11(1,4),14(1,2)-hexabenzenahexadecaphane
 tetrahydrofuran monosolvate
;
_journal_coeditor_code ZJ2060
_journal_issue 4
_journal_name_full 'Acta Crystallographica Section E'
_journal_page_first o1126
_journal_paper_doi 10.1107/S1600536812011166
_journal_volume 68
_journal_year 2012
_chemical_formula_iupac 'C46 H24 F12 O8, C4 H8 O1'
_chemical_formula_moiety 'C46 H24 F12 O8, C4 H8 O1'
_chemical_formula_sum 'C50 H32 F12 O9'
_chemical_formula_weight 1004.76
_chemical_name_common
;
2,2,21,21-tetrakis(trifluoromethyl)-7,16,26,35-
tetraoxaheptacyclo[34.2.2.2^3,6^.2^17,20^.2^22,25^.0^9,14^.0^28,33^]
hexatetraconta-1(38),3,5,9,11,13,17,19,22,24,28(33),29,31,36,39,41,43,45-
octadecaene-8,15,27,34-tetrone tetrahydrofuran monosolvate
;
_chemical_name_systematic
;
5,7,13,15-Tetraoxo-2,2,10,10-tetrakis(trifluoromethyl)-4,8,12,16-
tetraoxa1-(1,4),3(1,4),6(1,2),9(1,4),11(1,4),14(1,2)-hexabenzenahexadecaphane
tetrahydrofuran monosolvate
;
_space_group_IT_number 2
_symmetry_cell_setting triclinic
_symmetry_space_group_name_Hall '-P 1'
_symmetry_space_group_name_H-M 'P -1'
_atom_sites_solution_hydrogens geom
_atom_sites_solution_primary direct
_atom_sites_solution_secondary difmap
_audit_creation_method SHELXL-97
_cell_angle_alpha 105.715(14)
_cell_angle_beta 97.969(14)
_cell_angle_gamma 103.167(14)
_cell_formula_units_Z 1
_cell_length_a 9.3857(17)
_cell_length_b 11.2748(17)
_cell_length_c 12.615(2)
_cell_measurement_reflns_used 23
_cell_measurement_temperature 293(2)
_cell_measurement_theta_max 20.143
_cell_measurement_theta_min 9.446
_cell_volume 1222.3(4)
_computing_cell_refinement 'XSCANS (Bruker, 2001)'
_computing_data_collection 'XSCANS (Bruker, 2001)'
_computing_data_reduction 'XSCANS (Bruker, 2001)'
_computing_molecular_graphics 'SHELXTL (Sheldrick, 2008)'
_computing_publication_material 'SHELXTL (Sheldrick, 2008)'
_computing_structure_refinement 'SHELXL97 (Sheldrick, 2008)'
_computing_structure_solution 'SHELXS97 (Sheldrick, 2008)'
_diffrn_ambient_temperature 293(2)
_diffrn_measured_fraction_theta_full 0.972
_diffrn_measured_fraction_theta_max 0.972
_diffrn_measurement_device_type 'Siemens P4'
_diffrn_measurement_method '\w scans'
_diffrn_radiation_monochromator graphite
_diffrn_radiation_source 'fine-focus sealed tube'
_diffrn_radiation_type MoK\a
_diffrn_radiation_wavelength 0.71073
_diffrn_reflns_av_R_equivalents 0.0217
_diffrn_reflns_av_sigmaI/netI 0.0923
_diffrn_reflns_limit_h_max 11
_diffrn_reflns_limit_h_min -1
_diffrn_reflns_limit_k_max 13
_diffrn_reflns_limit_k_min -13
_diffrn_reflns_limit_l_max 15
_diffrn_reflns_limit_l_min -15
_diffrn_reflns_number 5660
_diffrn_reflns_theta_full 26.03
_diffrn_reflns_theta_max 26.03
_diffrn_reflns_theta_min 3.97
_diffrn_standards_decay_% 2.22
_diffrn_standards_interval_count 197
_diffrn_standards_number 3
_exptl_absorpt_coefficient_mu 0.123
_exptl_absorpt_correction_T_max 0.9638
_exptl_absorpt_correction_T_min 0.9495
_exptl_absorpt_correction_type psi-scan
_exptl_absorpt_process_details '(XSCANS; Bruker, 2001)'
_exptl_crystal_colour colorless
_exptl_crystal_density_diffrn 1.365
_exptl_crystal_density_method 'not measured'
_exptl_crystal_description block
_exptl_crystal_F_000 512
_exptl_crystal_size_max 0.43
_exptl_crystal_size_mid 0.33
_exptl_crystal_size_min 0.30
_refine_diff_density_max 0.319
_refine_diff_density_min -0.198
_refine_ls_extinction_method none
_refine_ls_goodness_of_fit_ref 1.003
_refine_ls_hydrogen_treatment constr
_refine_ls_matrix_type full
_refine_ls_number_parameters 344
_refine_ls_number_reflns 4684
_refine_ls_number_restraints 0
_refine_ls_restrained_S_all 1.003
_refine_ls_R_factor_all 0.1453
_refine_ls_R_factor_gt 0.0652
_refine_ls_shift/su_max 0.001
_refine_ls_shift/su_mean 0.000
_refine_ls_structure_factor_coef Fsqd
_refine_ls_weighting_details 'calc w=1/[\s^2^(Fo^2^)+(0.0520P)^2^] where P=(Fo^2^+2Fc^2^)/3'
_refine_ls_weighting_scheme calc
_refine_ls_wR_factor_gt 0.1400
_refine_ls_wR_factor_ref 0.1577
_reflns_number_gt 1916
_reflns_number_total 4684
_reflns_threshold_expression I>2sigma(I)
_cod_data_source_file zj2060.cif
_cod_data_source_block I
_cod_original_cell_volume 1222.4(3)
_cod_database_code 2234481
_cod_database_fobs_code 2234481

loop_
_symmetry_equiv_pos_as_xyz
'x, y, z'
'-x, -y, -z'

loop_
_atom_site_type_symbol
_atom_site_label
_atom_site_fract_x
_atom_site_fract_y
_atom_site_fract_z
_atom_site_U_iso_or_equiv
_atom_site_adp_type
_atom_site_calc_flag
_atom_site_refinement_flags
_atom_site_occupancy
_atom_site_symmetry_multiplicity
O O1 -0.0470(3) -0.3086(2) -0.5363(2) 0.0794(8) Uani d . 1 1
O O2 0.1569(4) -0.3494(4) -0.5872(3) 0.1347(15) Uani d . 1 1
O O3 0.8188(3) 0.3985(2) -0.1740(2) 0.0715(8) Uani d . 1 1
O O4 0.7764(4) 0.5631(3) -0.2264(3) 0.1049(11) Uani d . 1 1
F F1 0.1508(2) 0.2999(2) -0.0496(2) 0.1018(9) Uani d . 1 1
F F2 -0.0143(2) 0.1254(2) -0.1459(2) 0.0908(8) Uani d . 1 1
F F3 0.1038(3) 0.2448(2) -0.2304(2) 0.0860(7) Uani d . 1 1
F F4 0.3519(3) 0.2028(2) 0.04653(17) 0.1021(9) Uani d . 1 1
F F5 0.3492(3) 0.0118(3) -0.0450(2) 0.0933(8) Uani d . 1 1
F F6 0.1484(3) 0.0505(2) -0.00260(18) 0.0977(8) Uani d . 1 1
C C1 -0.0778(4) -0.4798(3) -0.7009(3) 0.0589(10) Uani d . 1 1
C C2 -0.2286(4) -0.5213(4) -0.7051(3) 0.0792(12) Uani d . 1 1
H H2 -0.2674 -0.4835 -0.6448 0.079 Uiso calc R 1 1
C C3 -0.3231(4) -0.6168(4) -0.7958(3) 0.0827(13) Uani d . 1 1
H H3 -0.4245 -0.6449 -0.7968 0.083 Uiso calc R 1 1
C C4 -0.2656(5) -0.6701(4) -0.8850(3) 0.0721(11) Uani d . 1 1
H H4 -0.3286 -0.7347 -0.9475 0.072 Uiso calc R 1 1
C C5 -0.1159(5) -0.6294(4) -0.8830(3) 0.0706(11) Uani d . 1 1
H H5 -0.0781 -0.6659 -0.9444 0.071 Uiso calc R 1 1
C C6 -0.0203(4) -0.5338(3) -0.7899(3) 0.0572(9) Uani d . 1 1
C C7 0.0240(5) -0.3755(4) -0.6024(3) 0.0736(11) Uani d . 1 1
C C8 0.0367(4) -0.2045(3) -0.4396(3) 0.0614(10) Uani d . 1 1
C C9 0.0224(4) -0.2157(3) -0.3377(4) 0.0724(11) Uani d . 1 1
H H9 -0.0326 -0.2923 -0.3313 0.072 Uiso calc R 1 1
C C10 0.0913(4) -0.1106(3) -0.2421(3) 0.0658(10) Uani d . 1 1
H H10 0.0832 -0.1175 -0.1712 0.066 Uiso calc R 1 1
C C11 0.1709(3) 0.0029(3) -0.2513(3) 0.0498(8) Uani d . 1 1
C C12 0.1826(4) 0.0095(3) -0.3588(3) 0.0617(10) Uani d . 1 1
H H12 0.2381 0.0852 -0.3665 0.062 Uiso calc R 1 1
C C13 0.1140(4) -0.0932(4) -0.4529(3) 0.0680(10) Uani d . 1 1
H H13 0.1198 -0.0874 -0.5244 0.068 Uiso calc R 1 1
C C14 0.2397(3) 0.1268(3) -0.1490(3) 0.0520(9) Uani d . 1 1
C C15 0.1194(4) 0.2006(4) -0.1444(4) 0.0738(12) Uani d . 1 1
C C16 0.2704(5) 0.0965(5) -0.0377(3) 0.0737(12) Uani d . 1 1
C C17 0.3893(4) 0.2048(3) -0.1606(3) 0.0495(8) Uani d . 1 1
C C18 0.4309(4) 0.3383(3) -0.1327(3) 0.0635(10) Uani d . 1 1
H H18 0.3630 0.3834 -0.1104 0.063 Uiso calc R 1 1
C C19 0.5725(4) 0.4043(3) -0.1380(3) 0.0640(10) Uani d . 1 1
H H19 0.5997 0.4934 -0.1176 0.064 Uiso calc R 1 1
C C20 0.6714(4) 0.3391(3) -0.1729(3) 0.0545(9) Uani d . 1 1
C C21 0.6330(4) 0.2069(3) -0.2027(3) 0.0603(10) Uani d . 1 1
H H21 0.7010 0.1625 -0.2264 0.060 Uiso calc R 1 1
C C22 0.4938(4) 0.1420(3) -0.1968(3) 0.0633(10) Uani d . 1 1
H H22 0.4681 0.0529 -0.2178 0.063 Uiso calc R 1 1
C C23 0.8577(5) 0.5007(4) -0.2080(3) 0.0692(11) Uani d . 1 1
O O5 0.6163(12) -0.0885(7) -0.3822(10) 0.172(4) Uani d P 0.50 1
C C24 0.5149(18) -0.1575(12) -0.4794(11) 0.152(5) Uani d P 0.50 1
H H24A 0.5250 -0.1136 -0.5355 0.152 Uiso calc PR 0.50 1
H H24B 0.4140 -0.1683 -0.4663 0.152 Uiso calc PR 0.50 1
C C25 0.5431(12) -0.2781(11) -0.5174(9) 0.123(4) Uani d P 0.50 1
H H25A 0.4539 -0.3425 -0.5655 0.123 Uiso calc PR 0.50 1
H H25B 0.6229 -0.2735 -0.5588 0.123 Uiso calc PR 0.50 1
C C26 0.5847(17) -0.3060(8) -0.4206(11) 0.140(5) Uani d P 0.50 1
H H26A 0.6684 -0.3428 -0.4242 0.140 Uiso calc PR 0.50 1
H H26B 0.5020 -0.3652 -0.4070 0.140 Uiso calc PR 0.50 1
C C27 0.632(2) -0.1677(12) -0.3238(8) 0.177(7) Uani d P 0.50 1
H H27A 0.5667 -0.1657 -0.2706 0.177 Uiso calc PR 0.50 1
H H27B 0.7349 -0.1466 -0.2832 0.177 Uiso calc PR 0.50 1

loop_
_atom_site_aniso_label
_atom_site_aniso_U_11
_atom_site_aniso_U_22
_atom_site_aniso_U_33
_atom_site_aniso_U_12
_atom_site_aniso_U_13
_atom_site_aniso_U_23
O1 0.0608(16) 0.0640(16) 0.0805(17) 0.0018(14) 0.0152(15) -0.0173(14)
O2 0.065(2) 0.153(3) 0.113(3) 0.010(2) 0.0058(19) -0.052(2)
O3 0.0525(16) 0.0579(16) 0.100(2) -0.0004(13) 0.0185(14) 0.0299(15)
O4 0.094(2) 0.104(2) 0.148(3) 0.045(2) 0.048(2) 0.064(2)
F1 0.0708(15) 0.0862(16) 0.1111(19) 0.0068(13) 0.0357(14) -0.0247(14)
F2 0.0465(13) 0.0826(15) 0.126(2) 0.0043(12) 0.0302(13) 0.0097(14)
F3 0.0726(15) 0.0738(15) 0.1102(19) 0.0284(12) 0.0150(14) 0.0219(14)
F4 0.0846(17) 0.124(2) 0.0530(13) -0.0261(15) 0.0017(12) 0.0078(13)
F5 0.0768(17) 0.115(2) 0.0878(17) 0.0116(15) 0.0018(13) 0.0510(16)
F6 0.0713(15) 0.125(2) 0.0685(14) -0.0213(14) 0.0194(12) 0.0227(14)
C1 0.053(2) 0.048(2) 0.058(2) -0.0016(18) 0.0121(18) 0.0029(17)
C2 0.058(3) 0.080(3) 0.073(3) -0.002(2) 0.023(2) -0.006(2)
C3 0.058(2) 0.086(3) 0.075(3) -0.020(2) 0.016(2) 0.010(2)
C4 0.069(3) 0.063(2) 0.057(2) -0.007(2) 0.006(2) 0.0006(19)
C5 0.071(3) 0.084(3) 0.047(2) 0.009(2) 0.018(2) 0.012(2)
C6 0.048(2) 0.062(2) 0.056(2) 0.0037(18) 0.0144(18) 0.0183(19)
C7 0.046(2) 0.081(3) 0.071(3) 0.005(2) 0.005(2) 0.000(2)
C8 0.050(2) 0.050(2) 0.061(2) 0.0018(18) 0.0037(19) -0.0053(19)
C9 0.076(3) 0.048(2) 0.078(3) 0.003(2) 0.008(2) 0.011(2)
C10 0.074(3) 0.060(2) 0.054(2) 0.001(2) 0.0122(19) 0.0171(19)
C11 0.0417(19) 0.0453(19) 0.051(2) 0.0035(16) 0.0076(16) 0.0046(16)
C12 0.066(2) 0.049(2) 0.056(2) -0.0016(18) 0.0127(19) 0.0071(18)
C13 0.074(3) 0.063(2) 0.052(2) 0.002(2) 0.0131(19) 0.0086(19)
C14 0.0427(19) 0.058(2) 0.046(2) 0.0087(17) 0.0096(16) 0.0051(16)
C15 0.055(3) 0.068(3) 0.075(3) 0.006(2) 0.020(2) -0.009(2)
C16 0.057(3) 0.088(3) 0.056(3) -0.003(2) 0.011(2) 0.010(2)
C17 0.044(2) 0.048(2) 0.050(2) 0.0071(16) 0.0143(16) 0.0064(16)
C18 0.055(2) 0.052(2) 0.071(2) 0.0101(19) 0.0199(19) 0.0003(18)
C19 0.058(2) 0.046(2) 0.077(2) 0.0033(19) 0.023(2) 0.0071(18)
C20 0.042(2) 0.054(2) 0.060(2) 0.0075(18) 0.0108(17) 0.0113(18)
C21 0.048(2) 0.048(2) 0.084(3) 0.0100(18) 0.0246(19) 0.0163(19)
C22 0.057(2) 0.0437(19) 0.078(3) 0.0058(18) 0.012(2) 0.0091(18)
C23 0.071(3) 0.062(3) 0.070(3) 0.012(2) 0.020(2) 0.017(2)
O5 0.195(9) 0.071(5) 0.184(9) 0.023(5) -0.018(8) -0.026(6)
C24 0.203(14) 0.113(10) 0.132(10) 0.048(10) -0.041(10) 0.062(9)
C25 0.114(8) 0.112(8) 0.094(8) 0.058(7) -0.053(6) -0.033(7)
C26 0.216(14) 0.052(6) 0.168(12) 0.046(7) 0.043(11) 0.050(7)
C27 0.33(2) 0.123(10) 0.048(5) 0.059(12) -0.041(9) 0.020(6)

loop_
_atom_type_symbol
_atom_type_description
_atom_type_scat_dispersion_real
_atom_type_scat_dispersion_imag
_atom_type_scat_source
C C 0.0033 0.0016 'International Tables Vol C Tables 4.2.6.8 and 6.1.1.4'
H H 0.0000 0.0000 'International Tables Vol C Tables 4.2.6.8 and 6.1.1.4'
O O 0.0106 0.0060 'International Tables Vol C Tables 4.2.6.8 and 6.1.1.4'
F F 0.0171 0.0103 'International Tables Vol C Tables 4.2.6.8 and 6.1.1.4'

loop_
_geom_angle_atom_site_label_1
_geom_angle_atom_site_label_2
_geom_angle_atom_site_label_3
_geom_angle_site_symmetry_3
_geom_angle
C7 O1 C8 . 119.6(3)
C23 O3 C20 . 123.7(3)
C6 C1 C2 . 119.5(3)
C6 C1 C7 . 119.1(3)
C2 C1 C7 . 121.4(4)
C3 C2 C1 . 121.6(4)
C3 C2 H2 . 119.2
C1 C2 H2 . 119.2
C4 C3 C2 . 118.8(4)
C4 C3 H3 . 120.6
C2 C3 H3 . 120.6
C3 C4 C5 . 120.5(4)
C3 C4 H4 . 119.7
C5 C4 H4 . 119.7
C4 C5 C6 . 120.3(4)
C4 C5 H5 . 119.8
C6 C5 H5 . 119.8
C1 C6 C5 . 119.2(3)
C1 C6 C23 2_654 124.0(3)
C5 C6 C23 2_654 116.8(3)
O2 C7 O1 . 122.7(4)
O2 C7 C1 . 123.6(4)
O1 C7 C1 . 113.6(3)
C9 C8 C13 . 122.5(3)
C9 C8 O1 . 117.6(3)
C13 C8 O1 . 119.5(4)
C8 C9 C10 . 118.8(4)
C8 C9 H9 . 120.6
C10 C9 H9 . 120.6
C11 C10 C9 . 120.7(3)
C11 C10 H10 . 119.6
C9 C10 H10 . 119.6
C10 C11 C12 . 118.2(3)
C10 C11 C14 . 123.3(3)
C12 C11 C14 . 118.4(3)
C13 C12 C11 . 121.2(3)
C13 C12 H12 . 119.4
C11 C12 H12 . 119.4
C8 C13 C12 . 118.5(4)
C8 C13 H13 . 120.7
C12 C13 H13 . 120.7
C17 C14 C16 . 106.5(3)
C17 C14 C15 . 112.8(3)
C16 C14 C15 . 108.8(3)
C17 C14 C11 . 111.8(3)
C16 C14 C11 . 111.9(3)
C15 C14 C11 . 105.2(3)
F3 C15 F2 . 107.9(4)
F3 C15 F1 . 107.9(4)
F2 C15 F1 . 105.3(3)
F3 C15 C14 . 111.4(3)
F2 C15 C14 . 111.4(3)
F1 C15 C14 . 112.6(3)
F5 C16 F6 . 106.9(4)
F5 C16 F4 . 106.5(4)
F6 C16 F4 . 106.1(3)
F5 C16 C14 . 111.4(3)
F6 C16 C14 . 114.8(3)
F4 C16 C14 . 110.8(4)
C22 C17 C18 . 117.1(3)
C22 C17 C14 . 119.3(3)
C18 C17 C14 . 123.5(3)
C19 C18 C17 . 120.7(3)
C19 C18 H18 . 119.6
C17 C18 H18 . 119.6
C20 C19 C18 . 120.1(3)
C20 C19 H19 . 120.0
C18 C19 H19 . 120.0
C19 C20 C21 . 120.6(3)
C19 C20 O3 . 123.6(3)
C21 C20 O3 . 115.6(3)
C22 C21 C20 . 119.2(3)
C22 C21 H21 . 120.4
C20 C21 H21 . 120.4
C21 C22 C17 . 122.2(3)
C21 C22 H22 . 118.9
C17 C22 H22 . 118.9
O4 C23 O3 . 124.5(4)
O4 C23 C6 2_654 124.3(4)
O3 C23 C6 2_654 111.0(4)
C27 O5 C24 . 107.4(9)
O5 C24 C25 . 107.4(9)
O5 C24 H24A . 110.2
C25 C24 H24A . 110.2
O5 C24 H24B . 110.2
C25 C24 H24B . 110.2
H24A C24 H24B . 108.5
C26 C25 C24 . 104.2(9)
C26 C25 H25A . 110.9
C24 C25 H25A . 110.9
C26 C25 H25B . 110.9
C24 C25 H25B . 110.9
H25A C25 H25B . 108.9
C25 C26 C27 . 103.4(7)
C25 C26 H26A . 111.1
C27 C26 H26A . 111.1
C25 C26 H26B . 111.1
C27 C26 H26B . 111.1
H26A C26 H26B . 109.0
O5 C27 C26 . 102.8(7)
O5 C27 H27A . 111.2
C26 C27 H27A . 111.2
O5 C27 H27B . 111.2
C26 C27 H27B . 111.2
H27A C27 H27B . 109.1

loop_
_geom_bond_atom_site_label_1
_geom_bond_atom_site_label_2
_geom_bond_site_symmetry_2
_geom_bond_distance
O1 C7 . 1.324(4)
O1 C8 . 1.421(4)
O2 C7 . 1.190(4)
O3 C23 . 1.328(4)
O3 C20 . 1.397(4)
O4 C23 . 1.189(4)
F1 C15 . 1.341(4)
F2 C15 . 1.339(4)
F3 C15 . 1.314(5)
F4 C16 . 1.348(4)
F5 C16 . 1.326(5)
F6 C16 . 1.331(4)
C1 C6 . 1.367(5)
C1 C2 . 1.375(5)
C1 C7 . 1.486(5)
C2 C3 . 1.368(5)
C2 H2 . 0.9300
C3 C4 . 1.367(5)
C3 H3 . 0.9300
C4 C5 . 1.370(5)
C4 H4 . 0.9300
C5 C6 . 1.388(5)
C5 H5 . 0.9300
C6 C23 2_654 1.493(5)
C8 C9 . 1.348(5)
C8 C13 . 1.364(5)
C9 C10 . 1.391(5)
C9 H9 . 0.9300
C10 C11 . 1.370(4)
C10 H10 . 0.9300
C11 C12 . 1.396(5)
C11 C14 . 1.554(4)
C12 C13 . 1.368(5)
C12 H12 . 0.9300
C13 H13 . 0.9300
C14 C17 . 1.526(4)
C14 C16 . 1.538(5)
C14 C15 . 1.547(5)
C17 C22 . 1.393(5)
C17 C18 . 1.396(4)
C18 C19 . 1.387(5)
C18 H18 . 0.9300
C19 C20 . 1.359(5)
C19 H19 . 0.9300
C20 C21 . 1.381(4)
C21 C22 . 1.366(5)
C21 H21 . 0.9300
C22 H22 . 0.9300
C23 C6 2_654 1.493(5)
O5 C27 . 1.323(12)
O5 C24 . 1.355(12)
C24 C25 . 1.413(14)
C24 H24A . 0.9700
C24 H24B . 0.9700
C25 C26 . 1.369(13)
C25 H25A . 0.9700
C25 H25B . 0.9700
C26 C27 . 1.619(14)
C26 H26A . 0.9700
C26 H26B . 0.9700
C27 H27A . 0.9700
C27 H27B . 0.9700
